data_7719531
loop_
_publ_author_name
'Ci&#x17c;man, Agnieszka'
'Kowalska, Dorota A.'
'Szarek, Pawe&#x142;'
'Medycki, Wojciech'
'W&#xf3;jcik, Natalia A'
'Gusowski, Marek'
'Trzebiatowska, Monika'
'Bartosiewicz, Adam'
'Filevska, Liudmyla'
'Staniorowski, Piotr'
'Jach, Ewelina'

_publ_section_title
;
 Indications of ferroelectric behaviour near room temperature in the
 organic-inorganic hybrid Q<sub>2</sub>CuBr<sub>4</sub>.
;
_journal_issue 42
_journal_name_full 'Dalton transactions (Cambridge, England : 2003)'
_journal_page_first 15816
_journal_page_last 15832
_journal_paper_doi 10.1039/d5dt01668a
_journal_volume 54
_journal_year 2025
_chemical_formula_moiety 'Br4 Cu, 2(C7 H14 N)'
_chemical_formula_sum 'C14 H28 Br4 Cu N2'
_chemical_formula_weight 607.56
_space_group_crystal_system monoclinic
_space_group_IT_number 14
_space_group_name_Hall '-P 2ybc'
_space_group_name_H-M_alt 'P 1 21/c 1'
_atom_sites_solution_hydrogens mixed
_audit_creation_date 2025-01-15
_audit_creation_method
;
Olex2 1.5
(compiled 2022.04.07 svn.rca3783a0 for OlexSys, GUI svn.r6498)
;
_audit_update_record
;
2025-01-15 deposited with the CCDC.	2025-09-26 downloaded from the CCDC.
;
_cell_angle_alpha 90
_cell_angle_beta 93.34(3)
_cell_angle_gamma 90
_cell_formula_units_Z 4
_cell_length_a 9.552(3)
_cell_length_b 17.154(5)
_cell_length_c 12.593(4)
_cell_measurement_reflns_used 4000
_cell_measurement_temperature 300.01(10)
_cell_measurement_theta_max 25.8450
_cell_measurement_theta_min 3.4280
_cell_volume 2059.9(11)
_computing_cell_refinement 'CrysAlisPro 1.171.39.46 (Rigaku OD, 2018)'
_computing_data_collection 'CrysAlisPro 1.171.39.46 (Rigaku OD, 2018)'
_computing_data_reduction 'CrysAlisPro 1.171.39.46 (Rigaku OD, 2018)'
_computing_molecular_graphics 'Olex2 1.5 (Dolomanov et al., 2009)'
_computing_publication_material 'Olex2 1.5 (Dolomanov et al., 2009)'
_computing_structure_refinement 'SHELXL 2018/3 (Sheldrick, 2015)'
_diffrn_ambient_temperature 300.01(10)
_diffrn_detector_area_resol_mean 10.6249
_diffrn_detector_type Atlas
_diffrn_measured_fraction_theta_full 0.999
_diffrn_measured_fraction_theta_max 0.939
_diffrn_measurement_details
;
List of Runs (angles in degrees, time in seconds):

  # Type    Start    End  Width  t~exp~   \w     \q     \k     \f   Frames
#--------------------------------------------------------------------------
  1  \w    -23.00  97.00   0.60   12.50    --   13.31  77.00 -30.00  200
  2  \w    -50.00  70.00   0.60   12.50    --  -14.40  77.00-180.00  200
  3  \w    -25.00  28.40   0.60   12.50    --   13.31 -99.00  30.00   89
;
_diffrn_measurement_device 'four-circle diffractometer'
_diffrn_measurement_device_type 'Xcalibur, Atlas'
_diffrn_measurement_method '\w scans'
_diffrn_radiation_type MoK\a
_diffrn_radiation_wavelength 0.71073
_diffrn_reflns_av_R_equivalents 0.0269
_diffrn_reflns_av_unetI/netI 0.0377
_diffrn_reflns_Laue_measured_fraction_full 0.999
_diffrn_reflns_Laue_measured_fraction_max 0.939
_diffrn_reflns_limit_h_max 12
_diffrn_reflns_limit_h_min -12
_diffrn_reflns_limit_k_max 21
_diffrn_reflns_limit_k_min -22
_diffrn_reflns_limit_l_max 16
_diffrn_reflns_limit_l_min -16
_diffrn_reflns_number 14987
_diffrn_reflns_point_group_measured_fraction_full 0.999
_diffrn_reflns_point_group_measured_fraction_max 0.939
_diffrn_reflns_theta_full 25.242
_diffrn_reflns_theta_max 28.318
_diffrn_reflns_theta_min 2.444
_exptl_absorpt_coefficient_mu 8.815
_exptl_absorpt_correction_T_max 0.328
_exptl_absorpt_correction_T_min 0.170
_exptl_absorpt_correction_type gaussian
_exptl_absorpt_process_details
;
CrysAlisPro 1.171.39.46 (Rigaku Oxford Diffraction, 2018)
Numerical absorption correction based on gaussian integration over
			a multifaceted crystal model
Empirical absorption correction using spherical harmonics,
 implemented in SCALE3 ABSPACK scaling algorithm.
;
_exptl_crystal_colour black
_exptl_crystal_colour_primary black
_exptl_crystal_density_diffrn 1.959
_exptl_crystal_description block
_exptl_crystal_F_000 1180
_exptl_crystal_size_max 0.293
_exptl_crystal_size_mid 0.233
_exptl_crystal_size_min 0.169
_refine_diff_density_max 0.934
_refine_diff_density_min -0.692
_refine_diff_density_rms 0.095
_refine_ls_extinction_coef 0.0024(2)
_refine_ls_extinction_expression Fc^*^=kFc[1+0.001xFc^2^\l^3^/sin(2\q)]^-1/4^
_refine_ls_extinction_method 'SHELXL-2018/3 (Sheldrick 2018)'
_refine_ls_goodness_of_fit_ref 1.018
_refine_ls_hydrogen_treatment mixed
_refine_ls_matrix_type full
_refine_ls_number_parameters 191
_refine_ls_number_reflns 4829
_refine_ls_number_restraints 2
_refine_ls_restrained_S_all 1.018
_refine_ls_R_factor_all 0.0875
_refine_ls_R_factor_gt 0.0474
_refine_ls_shift/su_max 0.000
_refine_ls_shift/su_mean 0.000
_refine_ls_structure_factor_coef Fsqd
_refine_ls_weighting_details 'w=1/[\s^2^(Fo^2^)+(0.0293P)^2^+6.8273P] where P=(Fo^2^+2Fc^2^)/3'
_refine_ls_weighting_scheme calc
_refine_ls_wR_factor_gt 0.0917
_refine_ls_wR_factor_ref 0.1077
_reflns_Friedel_coverage 0.000
_reflns_number_gt 3118
_reflns_number_total 4829
_reflns_threshold_expression 'I > 2\s(I)'
_cod_data_source_file d5dt01668a2.cif
_cod_data_source_block QCuBr_300K
_cod_depositor_comments 'Adding full bibliography for 7719531--7719532.cif.'
_cod_database_code 7719531
_shelx_shelxl_version_number 2018/3
_shelx_space_group_comment
;
The symmetry employed for this shelxl refinement is uniquely defined
by the following loop, which should always be used as a source of
symmetry information in preference to the above space-group names.
They are only intended as comments.
;
_olex2_refinement_description
;
1. Fixed Uiso
 At 1.2 times of:
  All C(H) groups, All C(H,H) groups, All N(H) groups
2. Restrained distances
 N2-H2
 0.98 with sigma of 0.02
 C14-H14
 0.98 with sigma of 0.02
3. Others
 Fixed Sof: C8(0.5) H8A(0.5) H8B(0.5) C9(0.5) H9A(0.5) H9B(0.5) C10(0.5)
 H10A(0.5) H10B(0.5) C11(0.5) H11A(0.5) H11B(0.5) C12(0.5) H12A(0.5) H12B(0.5)
 C13(0.5) H13A(0.5) H13B(0.5) C15(0.5) H15A(0.5) H15B(0.5) C16(0.5) H16A(0.5)
 H16B(0.5) C17(0.5) H17A(0.5) H17B(0.5) C18(0.5) H18A(0.5) H18B(0.5) C19(0.5)
 H19A(0.5) H19B(0.5) C20(0.5) H20A(0.5) H20B(0.5)
4.a Ternary CH refined with riding coordinates:
 N1(H1), C7(H7)
4.b Secondary CH2 refined with riding coordinates:
 C1(H1A,H1B), C2(H2A,H2B), C3(H3A,H3B), C4(H4A,H4B), C5(H5A,H5B), C6(H6A,H6B),
 C8(H8A,H8B), C9(H9A,H9B), C10(H10A,H10B), C11(H11A,H11B), C12(H12A,H12B),
 C13(H13A,H13B), C15(H15A,H15B), C16(H16A,H16B), C17(H17A,H17B), C18(H18A,H18B),
  C19(H19A,H19B), C20(H20A,H20B)
;
_olex2_submission_special_instructions 'No special instructions were received'
_oxdiff_exptl_absorpt_empirical_details
;
Empirical correction (ABSPACK) includes:
- Absorption correction using spherical harmonics
- Frame scaling
;

loop_
_space_group_symop_operation_xyz
'x, y, z'
'-x, y+1/2, -z+1/2'
'-x, -y, -z'
'x, -y-1/2, z-1/2'

loop_
_atom_site_label
_atom_site_type_symbol
_atom_site_fract_x
_atom_site_fract_y
_atom_site_fract_z
_atom_site_U_iso_or_equiv
_atom_site_adp_type
_atom_site_occupancy
_atom_site_site_symmetry_order
_atom_site_calc_flag
_atom_site_refinement_flags_posn
_atom_site_refinement_flags_adp
_atom_site_refinement_flags_occupancy
_atom_site_disorder_assembly
_atom_site_disorder_group
Br1 Br 0.73834(8) 0.53593(4) 0.34110(5) 0.0669(2) Uani 1 1 d . . . . .
Br2 Br 0.70390(7) 0.38892(5) 0.05638(5) 0.0702(2) Uani 1 1 d . . . . .
Br3 Br 0.51514(8) 0.36504(5) 0.29801(6) 0.0783(2) Uani 1 1 d . . . . .
Br4 Br 0.96323(8) 0.37334(5) 0.28308(7) 0.0870(3) Uani 1 1 d . . . . .
Cu1 Cu 0.73172(7) 0.41646(4) 0.24180(5) 0.0493(2) Uani 1 1 d . . . . .
N1 N 0.3588(5) 0.3376(3) 0.0309(4) 0.0597(13) Uani 1 1 d . . . . .
H1 H 0.451642 0.349832 0.063880 0.072 Uiso 1 1 calc R U . . .
C1 C 0.3683(8) 0.3312(6) -0.0866(6) 0.092(3) Uani 1 1 d . . . . .
H1A H 0.445679 0.297340 -0.102373 0.110 Uiso 1 1 calc R U . . .
H1B H 0.385581 0.382263 -0.116376 0.110 Uiso 1 1 calc R U . . .
C2 C 0.2336(7) 0.2987(4) -0.1353(5) 0.0719(18) Uani 1 1 d . . . . .
H2A H 0.205570 0.327190 -0.199576 0.086 Uiso 1 1 calc R U . . .
H2B H 0.245978 0.244353 -0.153785 0.086 Uiso 1 1 calc R U . . .
C3 C 0.3105(9) 0.2633(5) 0.0727(7) 0.104(3) Uani 1 1 d . . . . .
H3A H 0.319915 0.263700 0.149767 0.124 Uiso 1 1 calc R U . . .
H3B H 0.366875 0.220974 0.047195 0.124 Uiso 1 1 calc R U . . .
C4 C 0.1572(8) 0.2518(5) 0.0352(6) 0.095(3) Uani 1 1 d . . . . .
H4A H 0.141544 0.198278 0.012645 0.114 Uiso 1 1 calc R U . . .
H4B H 0.097132 0.262768 0.092871 0.114 Uiso 1 1 calc R U . . .
C5 C 0.2618(8) 0.4009(4) 0.0528(7) 0.091(2) Uani 1 1 d . . . . .
H5A H 0.302984 0.450632 0.035386 0.109 Uiso 1 1 calc R U . . .
H5B H 0.243311 0.401204 0.127695 0.109 Uiso 1 1 calc R U . . .
C6 C 0.1245(8) 0.3888(5) -0.0144(7) 0.093(3) Uani 1 1 d . . . . .
H6A H 0.044970 0.397385 0.028627 0.112 Uiso 1 1 calc R U . . .
H6B H 0.118631 0.425421 -0.073230 0.112 Uiso 1 1 calc R U . . .
C7 C 0.1230(7) 0.3061(4) -0.0560(5) 0.0681(18) Uani 1 1 d . . . . .
H7 H 0.030646 0.293633 -0.089645 0.082 Uiso 1 1 calc R U . . .
N2 N 0.7477(6) 0.4186(3) 0.5554(4) 0.0671(14) Uani 1 1 d D . . . .
H2 H 0.735(7) 0.438(4) 0.481(2) 0.081 Uiso 1 1 d D U . . .
C8 C 0.8060(19) 0.3395(10) 0.5576(14) 0.097(5) Uiso 0.5 1 d . . P A 1
H8A H 0.889221 0.337624 0.517030 0.117 Uiso 0.5 1 calc R U P A 1
H8B H 0.737818 0.303079 0.526363 0.117 Uiso 0.5 1 calc R U P A 1
C9 C 0.843(2) 0.3181(13) 0.6717(16) 0.119(6) Uiso 0.5 1 d . . P A 1
H9A H 0.816568 0.264357 0.683951 0.143 Uiso 0.5 1 calc R U P A 1
H9B H 0.942980 0.323069 0.686710 0.143 Uiso 0.5 1 calc R U P A 1
C10 C 0.836(2) 0.4743(12) 0.6228(16) 0.114(6) Uiso 0.5 1 d . . P A 1
H10A H 0.929333 0.477516 0.596313 0.137 Uiso 0.5 1 calc R U P A 1
H10B H 0.794648 0.525905 0.619261 0.137 Uiso 0.5 1 calc R U P A 1
C11 C 0.846(2) 0.4465(13) 0.7347(18) 0.130(7) Uiso 0.5 1 d . . P A 1
H11A H 0.806095 0.485391 0.780170 0.156 Uiso 0.5 1 calc R U P A 1
H11B H 0.943130 0.438968 0.758123 0.156 Uiso 0.5 1 calc R U P A 1
C12 C 0.6096(15) 0.4201(9) 0.5955(11) 0.072(4) Uiso 0.5 1 d . . P A 1
H12A H 0.545849 0.388861 0.550298 0.086 Uiso 0.5 1 calc R U P A 1
H12B H 0.574438 0.473169 0.595641 0.086 Uiso 0.5 1 calc R U P A 1
C13 C 0.618(2) 0.3877(13) 0.7078(16) 0.113(6) Uiso 0.5 1 d . . P A 1
H13A H 0.578982 0.425176 0.755594 0.136 Uiso 0.5 1 calc R U P A 1
H13B H 0.562901 0.340265 0.709938 0.136 Uiso 0.5 1 calc R U P A 1
C14 C 0.7668(8) 0.3705(5) 0.7440(5) 0.074(2) Uani 1 1 d D . . . .
H14 H 0.775(7) 0.352(4) 0.818(2) 0.088 Uiso 1 1 d D U . . .
C15 C 0.658(2) 0.3497(14) 0.5690(18) 0.132(7) Uiso 0.5 1 d . . P A 2
H15A H 0.562663 0.362057 0.544063 0.158 Uiso 0.5 1 calc R U P A 2
H15B H 0.690608 0.307362 0.525744 0.158 Uiso 0.5 1 calc R U P A 2
C16 C 0.6593(19) 0.3245(11) 0.6797(14) 0.100(5) Uiso 0.5 1 d . . P A 2
H16A H 0.681495 0.269368 0.684600 0.120 Uiso 0.5 1 calc R U P A 2
H16B H 0.567539 0.332472 0.707010 0.120 Uiso 0.5 1 calc R U P A 2
C17 C 0.8960(16) 0.4082(10) 0.5862(12) 0.084(4) Uiso 0.5 1 d . . P A 2
H17A H 0.945016 0.457536 0.582776 0.101 Uiso 0.5 1 calc R U P A 2
H17B H 0.937945 0.371782 0.538311 0.101 Uiso 0.5 1 calc R U P A 2
C18 C 0.9071(19) 0.3763(12) 0.7003(15) 0.102(5) Uiso 0.5 1 d . . P A 2
H18A H 0.950545 0.325227 0.700736 0.122 Uiso 0.5 1 calc R U P A 2
H18B H 0.966067 0.410566 0.744887 0.122 Uiso 0.5 1 calc R U P A 2
C19 C 0.6932(19) 0.4819(10) 0.6246(14) 0.097(5) Uiso 0.5 1 d . . P A 2
H19A H 0.744264 0.529965 0.614440 0.117 Uiso 0.5 1 calc R U P A 2
H19B H 0.594669 0.491303 0.605909 0.117 Uiso 0.5 1 calc R U P A 2
C20 C 0.712(2) 0.4562(11) 0.7384(16) 0.112(6) Uiso 0.5 1 d . . P A 2
H20A H 0.623403 0.459670 0.771786 0.134 Uiso 0.5 1 calc R U P A 2
H20B H 0.778686 0.490245 0.776601 0.134 Uiso 0.5 1 calc R U P A 2

loop_
_atom_site_aniso_label
_atom_site_aniso_U_11
_atom_site_aniso_U_22
_atom_site_aniso_U_33
_atom_site_aniso_U_23
_atom_site_aniso_U_13
_atom_site_aniso_U_12
Br1 0.0904(5) 0.0450(3) 0.0657(4) -0.0012(3) 0.0067(3) -0.0038(3)
Br2 0.0639(4) 0.1035(6) 0.0431(3) 0.0001(3) 0.0019(3) -0.0166(4)
Br3 0.0698(4) 0.1013(6) 0.0651(4) -0.0080(4) 0.0150(3) -0.0331(4)
Br4 0.0659(4) 0.1061(6) 0.0862(5) -0.0134(5) -0.0184(4) 0.0282(4)
Cu1 0.0488(4) 0.0528(4) 0.0458(4) -0.0006(3) -0.0007(3) -0.0027(3)
N1 0.053(3) 0.064(3) 0.060(3) -0.002(3) -0.010(2) -0.008(3)
C1 0.069(5) 0.140(8) 0.068(5) -0.018(5) 0.019(4) -0.010(5)
C2 0.084(5) 0.082(5) 0.050(4) -0.005(3) -0.002(3) -0.003(4)
C3 0.133(7) 0.083(6) 0.089(6) 0.034(5) -0.045(5) -0.036(5)
C4 0.100(6) 0.098(6) 0.086(5) 0.018(5) -0.002(5) -0.046(5)
C5 0.095(6) 0.072(5) 0.102(6) -0.030(5) -0.009(5) 0.011(4)
C6 0.072(5) 0.099(6) 0.107(6) -0.015(5) 0.005(5) 0.030(4)
C7 0.051(4) 0.080(5) 0.071(4) -0.004(4) -0.008(3) -0.012(3)
N2 0.070(3) 0.076(4) 0.055(3) 0.015(3) -0.001(3) -0.003(3)
C14 0.075(5) 0.100(6) 0.047(4) 0.014(4) 0.006(3) 0.011(4)

loop_
_atom_type_symbol
_atom_type_description
_atom_type_scat_dispersion_real
_atom_type_scat_dispersion_imag
_atom_type_scat_source
C C 0.0033 0.0016 'International Tables Vol C Tables 4.2.6.8 and 6.1.1.4'
H H 0.0000 0.0000 'International Tables Vol C Tables 4.2.6.8 and 6.1.1.4'
Br Br -0.2901 2.4595 'International Tables Vol C Tables 4.2.6.8 and 6.1.1.4'
Cu Cu 0.3201 1.2651 'International Tables Vol C Tables 4.2.6.8 and 6.1.1.4'
N N 0.0061 0.0033 'International Tables Vol C Tables 4.2.6.8 and 6.1.1.4'

loop_
_exptl_crystal_face_index_h
_exptl_crystal_face_index_k
_exptl_crystal_face_index_l
_exptl_crystal_face_perp_dist
1 0 0 0.0870
-1 5 5 0.1239
0 1 0 0.1000
-5 3 0 0.0740
3 -5 -1 0.1032
0 2 -5 0.1265
0 -5 -1 0.1037
0 -2 5 0.1265
0 5 -3 0.1164
1 5 -4 0.1243
2 5 0 0.1155
-5 2 -3 0.0976
5 5 4 0.1193
5 -4 1 0.0830
0 -5 1 0.1005
1 5 4 0.1303
-5 -2 -1 0.0824
-5 -2 0 0.0842

loop_
_geom_angle_atom_site_label_1
_geom_angle_atom_site_label_2
_geom_angle_atom_site_label_3
_geom_angle
_geom_angle_site_symmetry_1
_geom_angle_site_symmetry_3
_geom_angle_publ_flag
Br2 Cu1 Br1 132.71(4) . . ?
Br2 Cu1 Br3 99.66(4) . . ?
Br3 Cu1 Br1 99.07(4) . . ?
Br4 Cu1 Br1 99.03(4) . . ?
Br4 Cu1 Br2 101.73(5) . . ?
Br4 Cu1 Br3 129.34(5) . . ?
C1 N1 H1 109.3 . . ?
C3 N1 H1 109.3 . . ?
C3 N1 C1 109.3(6) . . ?
C3 N1 C5 111.2(6) . . ?
C5 N1 H1 109.3 . . ?
C5 N1 C1 108.5(6) . . ?
N1 C1 H1A 109.8 . . ?
N1 C1 H1B 109.8 . . ?
N1 C1 C2 109.4(5) . . ?
H1A C1 H1B 108.2 . . ?
C2 C1 H1A 109.8 . . ?
C2 C1 H1B 109.8 . . ?
C1 C2 H2A 110.0 . . ?
C1 C2 H2B 110.0 . . ?
H2A C2 H2B 108.4 . . ?
C7 C2 C1 108.5(5) . . ?
C7 C2 H2A 110.0 . . ?
C7 C2 H2B 110.0 . . ?
N1 C3 H3A 110.0 . . ?
N1 C3 H3B 110.0 . . ?
N1 C3 C4 108.6(6) . . ?
H3A C3 H3B 108.4 . . ?
C4 C3 H3A 110.0 . . ?
C4 C3 H3B 110.0 . . ?
C3 C4 H4A 110.0 . . ?
C3 C4 H4B 110.0 . . ?
H4A C4 H4B 108.4 . . ?
C7 C4 C3 108.6(6) . . ?
C7 C4 H4A 110.0 . . ?
C7 C4 H4B 110.0 . . ?
N1 C5 H5A 109.9 . . ?
N1 C5 H5B 109.9 . . ?
N1 C5 C6 109.1(6) . . ?
H5A C5 H5B 108.3 . . ?
C6 C5 H5A 109.9 . . ?
C6 C5 H5B 109.9 . . ?
C5 C6 H6A 110.1 . . ?
C5 C6 H6B 110.1 . . ?
H6A C6 H6B 108.4 . . ?
C7 C6 C5 108.0(6) . . ?
C7 C6 H6A 110.1 . . ?
C7 C6 H6B 110.1 . . ?
C2 C7 C6 108.5(6) . . ?
C2 C7 H7 110.2 . . ?
C4 C7 C2 109.1(6) . . ?
C4 C7 C6 108.7(7) . . ?
C4 C7 H7 110.2 . . ?
C6 C7 H7 110.2 . . ?
C8 N2 H2 111(4) . . ?
C8 N2 C10 112.1(11) . . ?
C10 N2 H2 110(4) . . ?
C12 N2 H2 105(4) . . ?
C12 N2 C8 111.4(10) . . ?
C12 N2 C10 106.7(11) . . ?
C15 N2 H2 110(4) . . ?
C15 N2 C19 106.8(12) . . ?
C17 N2 H2 111(4) . . ?
C17 N2 C15 115.6(12) . . ?
C17 N2 C19 107.4(10) . . ?
C19 N2 H2 106(4) . . ?
N2 C8 H8A 110.1 . . ?
N2 C8 H8B 110.1 . . ?
N2 C8 C9 108.1(14) . . ?
H8A C8 H8B 108.4 . . ?
C9 C8 H8A 110.1 . . ?
C9 C8 H8B 110.1 . . ?
C8 C9 H9A 109.7 . . ?
C8 C9 H9B 109.7 . . ?
H9A C9 H9B 108.2 . . ?
C14 C9 C8 110.0(15) . . ?
C14 C9 H9A 109.7 . . ?
C14 C9 H9B 109.7 . . ?
N2 C10 H10A 109.8 . . ?
N2 C10 H10B 109.8 . . ?
H10A C10 H10B 108.2 . . ?
C11 C10 N2 109.4(16) . . ?
C11 C10 H10A 109.8 . . ?
C11 C10 H10B 109.8 . . ?
C10 C11 H11A 109.6 . . ?
C10 C11 H11B 109.6 . . ?
C10 C11 C14 110.4(17) . . ?
H11A C11 H11B 108.1 . . ?
C14 C11 H11A 109.6 . . ?
C14 C11 H11B 109.6 . . ?
N2 C12 H12A 110.0 . . ?
N2 C12 H12B 110.0 . . ?
N2 C12 C13 108.7(12) . . ?
H12A C12 H12B 108.3 . . ?
C13 C12 H12A 110.0 . . ?
C13 C12 H12B 110.0 . . ?
C12 C13 H13A 109.5 . . ?
C12 C13 H13B 109.5 . . ?
H13A C13 H13B 108.1 . . ?
C14 C13 C12 110.7(14) . . ?
C14 C13 H13A 109.5 . . ?
C14 C13 H13B 109.5 . . ?
C9 C14 C11 102.1(13) . . ?
C9 C14 C13 114.7(13) . . ?
C9 C14 H14 112(4) . . ?
C11 C14 H14 110(4) . . ?
C13 C14 C11 105.9(13) . . ?
C13 C14 H14 112(4) . . ?
C16 C14 H14 111(4) . . ?
C16 C14 C20 104.8(11) . . ?
C18 C14 H14 111(4) . . ?
C18 C14 C16 116.2(12) . . ?
C18 C14 C20 103.1(12) . . ?
C20 C14 H14 111(4) . . ?
N2 C15 H15A 109.2 . . ?
N2 C15 H15B 109.2 . . ?
H15A C15 H15B 107.9 . . ?
C16 C15 N2 112.1(17) . . ?
C16 C15 H15A 109.2 . . ?
C16 C15 H15B 109.2 . . ?
C14 C16 H16A 109.9 . . ?
C14 C16 H16B 109.9 . . ?
C15 C16 C14 109.1(15) . . ?
C15 C16 H16A 109.9 . . ?
C15 C16 H16B 109.9 . . ?
H16A C16 H16B 108.3 . . ?
N2 C17 H17A 110.2 . . ?
N2 C17 H17B 110.2 . . ?
N2 C17 C18 107.8(12) . . ?
H17A C17 H17B 108.5 . . ?
C18 C17 H17A 110.2 . . ?
C18 C17 H17B 110.2 . . ?
C14 C18 C17 111.0(13) . . ?
C14 C18 H18A 109.4 . . ?
C14 C18 H18B 109.4 . . ?
C17 C18 H18A 109.4 . . ?
C17 C18 H18B 109.4 . . ?
H18A C18 H18B 108.0 . . ?
N2 C19 H19A 110.0 . . ?
N2 C19 H19B 110.0 . . ?
H19A C19 H19B 108.4 . . ?
C20 C19 N2 108.3(14) . . ?
C20 C19 H19A 110.0 . . ?
C20 C19 H19B 110.0 . . ?
C14 C20 H20A 109.7 . . ?
C14 C20 H20B 109.7 . . ?
C19 C20 C14 110.0(14) . . ?
C19 C20 H20A 109.7 . . ?
C19 C20 H20B 109.7 . . ?
H20A C20 H20B 108.2 . . ?

loop_
_geom_bond_atom_site_label_1
_geom_bond_atom_site_label_2
_geom_bond_distance
_geom_bond_site_symmetry_2
_geom_bond_publ_flag
Br1 Cu1 2.3996(11) . ?
Br2 Cu1 2.3819(12) . ?
Br3 Cu1 2.3937(11) . ?
Br4 Cu1 2.3609(12) . ?
N1 H1 0.9800 . ?
N1 C1 1.492(8) . ?
N1 C3 1.463(8) . ?
N1 C5 1.463(8) . ?
C1 H1A 0.9700 . ?
C1 H1B 0.9700 . ?
C1 C2 1.501(10) . ?
C2 H2A 0.9700 . ?
C2 H2B 0.9700 . ?
C2 C7 1.500(9) . ?
C3 H3A 0.9700 . ?
C3 H3B 0.9700 . ?
C3 C4 1.526(11) . ?
C4 H4A 0.9700 . ?
C4 H4B 0.9700 . ?
C4 C7 1.500(10) . ?
C5 H5A 0.9700 . ?
C5 H5B 0.9700 . ?
C5 C6 1.532(10) . ?
C6 H6A 0.9700 . ?
C6 H6B 0.9700 . ?
C6 C7 1.512(10) . ?
C7 H7 0.9800 . ?
N2 H2 1.00(2) . ?
N2 C8 1.467(17) . ?
N2 C10 1.50(2) . ?
N2 C12 1.440(14) . ?
N2 C15 1.48(2) . ?
N2 C17 1.458(16) . ?
N2 C19 1.504(18) . ?
C8 H8A 0.9700 . ?
C8 H8B 0.9700 . ?
C8 C9 1.50(2) . ?
C9 H9A 0.9700 . ?
C9 H9B 0.9700 . ?
C9 C14 1.50(2) . ?
C10 H10A 0.9700 . ?
C10 H10B 0.9700 . ?
C10 C11 1.49(3) . ?
C11 H11A 0.9700 . ?
C11 H11B 0.9700 . ?
C11 C14 1.51(2) . ?
C12 H12A 0.9700 . ?
C12 H12B 0.9700 . ?
C12 C13 1.52(2) . ?
C13 H13A 0.9700 . ?
C13 H13B 0.9700 . ?
C13 C14 1.50(2) . ?
C14 H14 0.98(2) . ?
C14 C16 1.496(19) . ?
C14 C18 1.481(19) . ?
C14 C20 1.56(2) . ?
C15 H15A 0.9700 . ?
C15 H15B 0.9700 . ?
C15 C16 1.46(2) . ?
C16 H16A 0.9700 . ?
C16 H16B 0.9700 . ?
C17 H17A 0.9700 . ?
C17 H17B 0.9700 . ?
C17 C18 1.54(2) . ?
C18 H18A 0.9700 . ?
C18 H18B 0.9700 . ?
C19 H19A 0.9700 . ?
C19 H19B 0.9700 . ?
C19 C20 1.50(2) . ?
C20 H20A 0.9700 . ?
C20 H20B 0.9700 . ?

loop_
_geom_hbond_atom_site_label_D
_geom_hbond_atom_site_label_H
_geom_hbond_atom_site_label_A
_geom_hbond_distance_DH
_geom_hbond_distance_HA
_geom_hbond_distance_DA
_geom_hbond_angle_DHA
_geom_hbond_site_symmetry_A
_geom_hbond_publ_flag
N1 H1 Br2 0.98 2.51 3.409(5) 152.8 . yes
N1 H1 Br3 0.98 2.99 3.631(5) 124.3 . yes
N2 H2 Br1 1.00(2) 2.43(3) 3.363(5) 155(5) . yes

loop_
_geom_torsion_atom_site_label_1
_geom_torsion_atom_site_label_2
_geom_torsion_atom_site_label_3
_geom_torsion_atom_site_label_4
_geom_torsion
_geom_torsion_site_symmetry_1
_geom_torsion_site_symmetry_2
_geom_torsion_site_symmetry_3
_geom_torsion_site_symmetry_4
_geom_torsion_publ_flag
N1 C1 C2 C7 16.6(9) . . . . ?
N1 C3 C4 C7 17.1(10) . . . . ?
N1 C5 C6 C7 15.0(9) . . . . ?
C1 N1 C3 C4 -69.8(9) . . . . ?
C1 N1 C5 C6 51.2(8) . . . . ?
C1 C2 C7 C4 -68.5(8) . . . . ?
C1 C2 C7 C6 49.7(8) . . . . ?
C3 N1 C1 C2 50.4(9) . . . . ?
C3 N1 C5 C6 -69.1(8) . . . . ?
C3 C4 C7 C2 49.0(9) . . . . ?
C3 C4 C7 C6 -69.1(9) . . . . ?
C5 N1 C1 C2 -71.1(8) . . . . ?
C5 N1 C3 C4 50.0(9) . . . . ?
C5 C6 C7 C2 -68.4(8) . . . . ?
C5 C6 C7 C4 50.1(8) . . . . ?
N2 C8 C9 C14 19(2) . . . . ?
N2 C10 C11 C14 2(2) . . . . ?
N2 C12 C13 C14 4(2) . . . . ?
N2 C15 C16 C14 -7(2) . . . . ?
N2 C17 C18 C14 -3.0(19) . . . . ?
N2 C19 C20 C14 -6(2) . . . . ?
C8 N2 C10 C11 -59.6(19) . . . . ?
C8 N2 C12 C13 57.6(16) . . . . ?
C8 C9 C14 C11 -73.1(18) . . . . ?
C8 C9 C14 C13 41(2) . . . . ?
C10 N2 C8 C9 47.7(18) . . . . ?
C10 N2 C12 C13 -65.0(16) . . . . ?
C10 C11 C14 C9 60(2) . . . . ?
C10 C11 C14 C13 -60(2) . . . . ?
C12 N2 C8 C9 -71.8(16) . . . . ?
C12 N2 C10 C11 62.6(18) . . . . ?
C12 C13 C14 C9 -54(2) . . . . ?
C12 C13 C14 C11 57.3(18) . . . . ?
C15 N2 C17 C18 -53.0(18) . . . . ?
C15 N2 C19 C20 64.0(17) . . . . ?
C16 C14 C18 C17 54.6(19) . . . . ?
C16 C14 C20 C19 -57.3(17) . . . . ?
C17 N2 C15 C16 61(2) . . . . ?
C17 N2 C19 C20 -60.5(16) . . . . ?
C18 C14 C16 C15 -48(2) . . . . ?
C18 C14 C20 C19 64.7(17) . . . . ?
C19 N2 C15 C16 -58(2) . . . . ?
C19 N2 C17 C18 66.0(15) . . . . ?
C20 C14 C16 C15 64.6(18) . . . . ?
C20 C14 C18 C17 -59.3(17) . . . . ?
